data_4101995
loop_
_publ_author_name
'Jason B. Benedict'
'Philip Coppens'

_publ_section_title
;
 The Crystalline Nanocluster Phase as a Medium for Structural and
 Spectroscopic Studies of Light Absorption of Photosensitizer Dyes on
 Semiconductor Surfaces
;
_journal_name_full 'Journal of the American Chemical Society'
_journal_page_first 2938
_journal_page_last 2944
_journal_paper_doi 10.1021/ja909600w
_journal_volume 132
_journal_year 2010
_chemical_formula_moiety 'C39 H61 N3 O14 Ti3'
_chemical_formula_sum 'C39 H61 N3 O14 Ti3'
_chemical_formula_weight 939.61
_chemical_name_systematic
;
 ?
;
_space_group_IT_number 2
_symmetry_cell_setting triclinic
_symmetry_space_group_name_Hall '-P 1'
_symmetry_space_group_name_H-M 'P -1'
_atom_sites_solution_hydrogens geom
_atom_sites_solution_primary direct
_atom_sites_solution_secondary difmap
_audit_creation_method SHELXL-97
_cell_angle_alpha 94.758(4)
_cell_angle_beta 90.202(5)
_cell_angle_gamma 116.344(4)
_cell_formula_units_Z 2
_cell_length_a 11.7389(19)
_cell_length_b 12.886(2)
_cell_length_c 18.312(2)
_cell_measurement_reflns_used 150
_cell_measurement_temperature 296(2)
_cell_measurement_theta_max 30
_cell_measurement_theta_min 2
_cell_volume 2471.3(6)
_computing_structure_refinement 'SHELXL-97 (Sheldrick, 1997)'
_diffrn_ambient_temperature 296(2)
_diffrn_measured_fraction_theta_full 0.999
_diffrn_measured_fraction_theta_max 0.997
_diffrn_radiation_monochromator graphite
_diffrn_radiation_source 'fine-focus sealed tube'
_diffrn_radiation_type MoK\a
_diffrn_radiation_wavelength 0.71073
_diffrn_reflns_av_R_equivalents 0.0276
_diffrn_reflns_av_sigmaI/netI 0.0236
_diffrn_reflns_limit_h_max 15
_diffrn_reflns_limit_h_min -15
_diffrn_reflns_limit_k_max 16
_diffrn_reflns_limit_k_min -16
_diffrn_reflns_limit_l_max 23
_diffrn_reflns_limit_l_min -23
_diffrn_reflns_number 46059
_diffrn_reflns_theta_full 25.00
_diffrn_reflns_theta_max 27.42
_diffrn_reflns_theta_min 1.12
_exptl_absorpt_coefficient_mu 0.533
_exptl_absorpt_correction_T_max 0.9389
_exptl_absorpt_correction_T_min 0.8652
_exptl_absorpt_correction_type multi-scan
_exptl_absorpt_process_details SADABS
_exptl_crystal_colour colorless
_exptl_crystal_density_diffrn 1.263
_exptl_crystal_density_method 'not measured'
_exptl_crystal_description cut-block
_exptl_crystal_F_000 988
_exptl_crystal_size_max 0.28
_exptl_crystal_size_mid 0.18
_exptl_crystal_size_min 0.12
_refine_diff_density_max 0.442
_refine_diff_density_min -0.445
_refine_diff_density_rms 0.072
_refine_ls_extinction_method none
_refine_ls_goodness_of_fit_ref 1.001
_refine_ls_hydrogen_treatment riding
_refine_ls_matrix_type full
_refine_ls_number_parameters 576
_refine_ls_number_reflns 11239
_refine_ls_number_restraints 4
_refine_ls_restrained_S_all 1.003
_refine_ls_R_factor_all 0.0715
_refine_ls_R_factor_gt 0.0465
_refine_ls_shift/su_max 0.008
_refine_ls_shift/su_mean 0.000
_refine_ls_structure_factor_coef Fsqd
_refine_ls_weighting_details 'calc w=1/[\s^2^(Fo^2^)+(0.0907P)^2^+0.8243P] where P=(Fo^2^+2Fc^2^)/3'
_refine_ls_weighting_scheme calc
_refine_ls_wR_factor_gt 0.1378
_refine_ls_wR_factor_ref 0.1621
_reflns_number_gt 7880
_reflns_number_total 11239
_reflns_threshold_expression >2sigma(I)
_cod_data_source_file ja909600w_si_003.cif
_cod_data_source_block 'data_0m'
_cod_original_cell_volume 2471.3(7)
_cod_database_code 4101995

loop_
_symmetry_equiv_pos_as_xyz
'x, y, z'
'-x, -y, -z'

loop_
_atom_site_label
_atom_site_type_symbol
_atom_site_fract_x
_atom_site_fract_y
_atom_site_fract_z
_atom_site_U_iso_or_equiv
_atom_site_adp_type
_atom_site_occupancy
_atom_site_symmetry_multiplicity
_atom_site_calc_flag
_atom_site_refinement_flags
_atom_site_disorder_assembly
_atom_site_disorder_group
C1 C 1.0627(2) 0.30930(19) 0.22985(13) 0.0484(5) Uani 1 1 d . . .
C2 C 1.2000(2) 0.38746(19) 0.21948(13) 0.0520(5) Uani 1 1 d . . .
C3 C 1.2907(3) 0.4201(2) 0.27606(16) 0.0634(6) Uani 1 1 d . . .
H3 H 1.2678 0.3948 0.3223 0.076 Uiso 1 1 calc R . .
C4 C 1.4160(3) 0.4909(3) 0.2629(2) 0.0801(9) Uani 1 1 d . . .
H4 H 1.4758 0.5128 0.3017 0.096 Uiso 1 1 calc R . .
C5 C 1.3679(3) 0.4970(3) 0.1451(2) 0.0862(10) Uani 1 1 d . . .
H5 H 1.3939 0.5228 0.0993 0.103 Uiso 1 1 calc R . .
C6 C 1.2404(3) 0.4277(2) 0.15233(16) 0.0665(7) Uani 1 1 d . . .
H6 H 1.1826 0.4084 0.1127 0.080 Uiso 1 1 calc R . .
C7 C 0.7192(3) 0.2249(2) 0.38888(15) 0.0602(6) Uani 1 1 d . . .
C8 C 0.6966(3) 0.3100(2) 0.44032(16) 0.0672(7) Uani 1 1 d . . .
C9 C 0.7832(4) 0.3759(3) 0.4959(2) 0.0953(11) Uani 1 1 d . . .
H9 H 0.8588 0.3703 0.5024 0.114 Uiso 1 1 calc R . .
C10 C 0.7549(5) 0.4518(4) 0.5427(3) 0.1219(16) Uani 1 1 d . . .
H10 H 0.8133 0.4952 0.5810 0.146 Uiso 1 1 calc R . .
C11 C 0.5698(4) 0.4025(4) 0.4808(3) 0.1122(14) Uani 1 1 d . . .
H11 H 0.4966 0.4122 0.4743 0.135 Uiso 1 1 calc R . .
C12 C 0.5870(3) 0.3237(3) 0.4326(2) 0.0868(10) Uani 1 1 d . . .
H12 H 0.5261 0.2804 0.3954 0.104 Uiso 1 1 calc R . .
C13 C 0.7138(2) -0.0305(2) 0.12916(14) 0.0550(6) Uani 1 1 d . . .
C14 C 0.7326(2) -0.1264(2) 0.08739(14) 0.0568(6) Uani 1 1 d . . .
C15 C 0.6738(3) -0.2387(2) 0.10723(17) 0.0698(7) Uani 1 1 d . . .
H15 H 0.6187 -0.2571 0.1457 0.084 Uiso 1 1 calc R . .
C16 C 0.6977(4) -0.3228(3) 0.0695(2) 0.0871(10) Uani 1 1 d . . .
H16 H 0.6584 -0.3977 0.0841 0.104 Uiso 1 1 calc R . .
C17 C 0.8277(4) -0.1959(4) -0.00580(19) 0.0968(11) Uani 1 1 d . . .
H17 H 0.8802 -0.1807 -0.0454 0.116 Uiso 1 1 calc R . .
C18 C 0.8113(3) -0.1051(3) 0.02880(17) 0.0752(8) Uani 1 1 d . . .
H18 H 0.8523 -0.0309 0.0132 0.090 Uiso 1 1 calc R . .
C19 C 0.3305(3) -0.1375(4) 0.2751(3) 0.1171(15) Uani 1 1 d . . .
H19 H 0.2869 -0.1102 0.2413 0.141 Uiso 1 1 calc R . .
C20 C 0.2796(5) -0.1325(9) 0.3437(3) 0.254(6) Uani 1 1 d . . .
H20A H 0.3188 -0.1586 0.3792 0.380 Uiso 1 1 calc R . .
H20B H 0.1895 -0.1816 0.3403 0.380 Uiso 1 1 calc R . .
H20C H 0.2955 -0.0538 0.3584 0.380 Uiso 1 1 calc R . .
C21 C 0.3141(6) -0.2510(5) 0.2412(5) 0.223(4) Uani 1 1 d . . .
H21A H 0.3726 -0.2395 0.2028 0.335 Uiso 1 1 calc R . .
H21B H 0.2285 -0.2947 0.2212 0.335 Uiso 1 1 calc R . .
H21C H 0.3303 -0.2928 0.2776 0.335 Uiso 1 1 calc R . .
C22 C 0.6838(5) -0.0954(3) 0.3846(2) 0.1027(13) Uani 1 1 d . . .
H22 H 0.7677 -0.0780 0.4060 0.123 Uiso 1 1 calc R . .
C23 C 0.6464(6) -0.2071(3) 0.3482(3) 0.147(2) Uani 1 1 d . . .
H23A H 0.5709 -0.2285 0.3180 0.221 Uiso 1 1 calc R . .
H23B H 0.6293 -0.2623 0.3837 0.221 Uiso 1 1 calc R . .
H23C H 0.7134 -0.2065 0.3181 0.221 Uiso 1 1 calc R . .
C24 C 0.6234(5) -0.0688(4) 0.4472(2) 0.1153(14) Uani 1 1 d . . .
H24A H 0.5470 -0.0660 0.4309 0.173 Uiso 1 1 calc R . .
H24B H 0.6804 0.0052 0.4718 0.173 Uiso 1 1 calc R . .
H24C H 0.6025 -0.1280 0.4803 0.173 Uiso 1 1 calc R . .
C25 C 1.0331(3) -0.0120(3) 0.2531(2) 0.0923(11) Uani 1 1 d . . .
H25 H 1.0866 0.0107 0.2983 0.111 Uiso 1 1 calc R . .
C26 C 0.9763(5) -0.1375(4) 0.2387(4) 0.159(2) Uani 1 1 d . . .
H26A H 0.9193 -0.1725 0.2766 0.238 Uiso 1 1 calc R . .
H26B H 1.0420 -0.1627 0.2377 0.238 Uiso 1 1 calc R . .
H26C H 0.9299 -0.1604 0.1922 0.238 Uiso 1 1 calc R . .
C27 C 1.1119(7) 0.0441(6) 0.1938(5) 0.244(5) Uani 1 1 d . . .
H27A H 1.0685 0.0752 0.1647 0.367 Uiso 1 1 calc R . .
H27B H 1.1287 -0.0117 0.1637 0.367 Uiso 1 1 calc R . .
H27C H 1.1908 0.1060 0.2139 0.367 Uiso 1 1 calc R . .
C28 C 1.0568(4) 0.2032(4) 0.4609(3) 0.1196(15) Uani 1 1 d . . .
H28 H 1.0629 0.2795 0.4524 0.143 Uiso 1 1 calc R . .
C29 C 0.9960(6) 0.1730(6) 0.5304(3) 0.162(2) Uani 1 1 d . . .
H29A H 0.9128 0.1698 0.5273 0.243 Uiso 1 1 calc R . .
H29B H 1.0464 0.2309 0.5689 0.243 Uiso 1 1 calc R . .
H29C H 0.9886 0.0986 0.5408 0.243 Uiso 1 1 calc R . .
C30 C 1.1884(4) 0.2122(5) 0.4559(4) 0.175(3) Uani 1 1 d . . .
H30A H 1.1868 0.1393 0.4653 0.262 Uiso 1 1 calc R . .
H30B H 1.2446 0.2723 0.4916 0.262 Uiso 1 1 calc R . .
H30C H 1.2181 0.2307 0.4077 0.262 Uiso 1 1 calc R . .
C31 C 0.4911(4) 0.1381(4) 0.1609(3) 0.1068(13) Uani 1 1 d . . .
H31 H 0.4283 0.0906 0.1944 0.128 Uiso 1 1 calc R . .
C32 C 0.4483(5) 0.0604(5) 0.0948(3) 0.147(2) Uani 1 1 d . . .
H32A H 0.3684 0.0547 0.0774 0.220 Uiso 1 1 calc R . .
H32B H 0.4379 -0.0152 0.1049 0.220 Uiso 1 1 calc R . .
H32C H 0.5101 0.0898 0.0582 0.220 Uiso 1 1 calc R . .
C33 C 0.4824(6) 0.2370(5) 0.1741(5) 0.238(5) Uani 1 1 d . . .
H33A H 0.4633 0.2459 0.2245 0.358 Uiso 1 1 calc R . .
H33B H 0.4158 0.2358 0.1429 0.358 Uiso 1 1 calc R . .
H33C H 0.5617 0.3010 0.1645 0.358 Uiso 1 1 calc R . .
C34 C 0.7827(6) 0.2670(6) 0.0078(2) 0.1357(18) Uani 1 1 d . . .
H34 H 0.7163 0.1885 -0.0074 0.163 Uiso 1 1 calc R . .
C35 C 0.7371(10) 0.3471(9) -0.0198(4) 0.268(5) Uani 1 1 d . . .
H35A H 0.8048 0.4249 -0.0148 0.402 Uiso 1 1 calc R . .
H35B H 0.6668 0.3444 0.0080 0.402 Uiso 1 1 calc R . .
H35C H 0.7101 0.3240 -0.0706 0.402 Uiso 1 1 calc R . .
C36 C 0.8937(8) 0.2704(8) -0.0195(4) 0.213(4) Uani 1 1 d . . .
H36A H 0.9629 0.3457 -0.0060 0.320 Uiso 1 1 calc R . .
H36B H 0.8845 0.2560 -0.0720 0.320 Uiso 1 1 calc R . .
H36C H 0.9108 0.2120 0.0005 0.320 Uiso 1 1 calc R . .
C37A C 0.8319(11) 0.4766(8) 0.2240(7) 0.094(3) Uani 0.480(10) 1 d PD A 1
H37A H 0.7791 0.4703 0.1807 0.113 Uiso 0.480(10) 1 calc PR A 1
C38A C 0.9599(13) 0.5531(9) 0.2005(12) 0.221(13) Uani 0.480(10) 1 d PD A 1
H38A H 1.0230 0.5528 0.2338 0.331 Uiso 0.480(10) 1 calc PR A 1
H38B H 0.9691 0.6309 0.2002 0.331 Uiso 0.480(10) 1 calc PR A 1
H38C H 0.9710 0.5254 0.1520 0.331 Uiso 0.480(10) 1 calc PR A 1
C39A C 0.7738(13) 0.5205(9) 0.2809(7) 0.131(5) Uani 0.480(10) 1 d PD A 1
H39A H 0.6902 0.4612 0.2888 0.196 Uiso 0.480(10) 1 calc PR A 1
H39B H 0.7679 0.5876 0.2659 0.196 Uiso 0.480(10) 1 calc PR A 1
H39C H 0.8252 0.5416 0.3256 0.196 Uiso 0.480(10) 1 calc PR A 1
C37B C 0.872(2) 0.4887(17) 0.2342(10) 0.226(13) Uani 0.520(10) 1 d PD A 2
H37B H 0.9394 0.5116 0.1986 0.271 Uiso 0.520(10) 1 calc PR A 2
C38B C 0.9372(12) 0.5300(8) 0.3071(6) 0.166(6) Uani 0.520(10) 1 d PD A 2
H38D H 0.8751 0.5158 0.3438 0.249 Uiso 0.520(10) 1 calc PR A 2
H38E H 0.9924 0.6119 0.3090 0.249 Uiso 0.520(10) 1 calc PR A 2
H38F H 0.9866 0.4893 0.3161 0.249 Uiso 0.520(10) 1 calc PR A 2
C39B C 0.781(2) 0.5284(15) 0.2097(17) 0.35(2) Uani 0.520(10) 1 d PD A 2
H39D H 0.7673 0.5130 0.1574 0.523 Uiso 0.520(10) 1 calc PR A 2
H39E H 0.8134 0.6105 0.2231 0.523 Uiso 0.520(10) 1 calc PR A 2
H39F H 0.7016 0.4878 0.2327 0.523 Uiso 0.520(10) 1 calc PR A 2
O1 O 0.79298(15) 0.14558(13) 0.25085(9) 0.0483(3) Uani 1 1 d . A .
O2 O 1.03693(16) 0.26920(16) 0.29157(10) 0.0607(4) Uani 1 1 d . . .
O3 O 0.98601(16) 0.28939(15) 0.17701(10) 0.0596(4) Uani 1 1 d . . .
O4 O 0.82621(18) 0.22663(16) 0.39146(10) 0.0626(4) Uani 1 1 d . . .
O5 O 0.62395(17) 0.15532(16) 0.34767(11) 0.0647(5) Uani 1 1 d . A .
O6 O 0.63791(17) -0.06204(14) 0.18133(10) 0.0613(4) Uani 1 1 d . A .
O7 O 0.77218(18) 0.07016(15) 0.11104(10) 0.0608(4) Uani 1 1 d . . .
O8 O 0.45957(17) -0.05808(17) 0.27588(11) 0.0711(5) Uani 1 1 d . A .
O9 O 0.71608(17) -0.00733(15) 0.33340(10) 0.0599(4) Uani 1 1 d . A .
O10 O 0.93996(19) 0.02704(18) 0.26209(12) 0.0723(5) Uani 1 1 d . . .
O11 O 0.98013(19) 0.12469(19) 0.40366(11) 0.0722(5) Uani 1 1 d . . .
O12 O 0.60485(16) 0.13904(16) 0.19280(11) 0.0641(5) Uani 1 1 d . A .
O13 O 0.7850(2) 0.27761(17) 0.08356(11) 0.0753(6) Uani 1 1 d . . .
O14 O 0.8086(2) 0.36299(16) 0.22660(12) 0.0737(5) Uani 1 1 d . . .
Ti1 Ti 0.62060(4) 0.04030(4) 0.26512(3) 0.05603(14) Uani 1 1 d . . .
Ti2 Ti 0.89283(4) 0.11676(4) 0.32137(2) 0.05308(13) Uani 1 1 d . A .
Ti3 Ti 0.79125(4) 0.23531(4) 0.17301(3) 0.05559(14) Uani 1 1 d . A .
N1 N 1.4567(3) 0.5297(3) 0.19885(19) 0.0903(8) Uani 1 1 d . . .
N2 N 0.6510(4) 0.4658(3) 0.5361(2) 0.1250(13) Uani 1 1 d . . .
N3 N 0.7738(3) -0.3039(3) 0.01331(18) 0.1003(10) Uani 1 1 d . . .

loop_
_atom_site_aniso_label
_atom_site_aniso_U_11
_atom_site_aniso_U_22
_atom_site_aniso_U_33
_atom_site_aniso_U_23
_atom_site_aniso_U_13
_atom_site_aniso_U_12
C1 0.0482(12) 0.0440(11) 0.0518(13) 0.0056(10) 0.0046(10) 0.0193(10)
C2 0.0549(13) 0.0403(11) 0.0587(14) 0.0043(10) 0.0097(11) 0.0193(10)
C3 0.0570(15) 0.0595(15) 0.0635(16) 0.0022(12) 0.0003(12) 0.0173(12)
C4 0.0572(16) 0.0731(19) 0.092(2) 0.0041(17) -0.0061(15) 0.0134(14)
C5 0.072(2) 0.088(2) 0.084(2) 0.0280(18) 0.0256(17) 0.0192(17)
C6 0.0626(16) 0.0628(16) 0.0654(16) 0.0092(13) 0.0090(13) 0.0196(13)
C7 0.0630(16) 0.0550(14) 0.0642(15) 0.0044(12) 0.0153(13) 0.0279(12)
C8 0.0781(18) 0.0514(14) 0.0719(17) 0.0028(12) 0.0190(14) 0.0291(13)
C9 0.116(3) 0.089(2) 0.089(2) -0.0192(19) -0.001(2) 0.057(2)
C10 0.153(4) 0.107(3) 0.107(3) -0.038(3) -0.010(3) 0.068(3)
C11 0.108(3) 0.087(3) 0.151(4) -0.019(3) 0.026(3) 0.056(2)
C12 0.080(2) 0.0702(19) 0.115(3) -0.0082(18) 0.0217(19) 0.0402(17)
C13 0.0525(13) 0.0498(13) 0.0579(14) 0.0015(11) 0.0012(11) 0.0189(11)
C14 0.0576(14) 0.0556(14) 0.0532(13) -0.0013(11) 0.0029(11) 0.0229(11)
C15 0.0732(18) 0.0545(15) 0.0736(18) 0.0005(13) 0.0189(14) 0.0219(13)
C16 0.105(3) 0.0563(16) 0.095(2) 0.0030(16) 0.028(2) 0.0321(17)
C17 0.124(3) 0.103(3) 0.074(2) 0.0093(19) 0.042(2) 0.060(2)
C18 0.088(2) 0.0688(18) 0.0687(18) 0.0100(14) 0.0209(15) 0.0342(16)
C19 0.0530(18) 0.129(4) 0.140(4) 0.026(3) 0.017(2) 0.011(2)
C20 0.088(4) 0.492(16) 0.129(5) 0.066(7) 0.054(3) 0.077(6)
C21 0.133(5) 0.096(4) 0.359(12) -0.044(5) -0.049(6) -0.011(3)
C22 0.136(3) 0.073(2) 0.100(3) 0.043(2) 0.048(2) 0.042(2)
C23 0.236(7) 0.067(2) 0.133(4) 0.027(2) 0.013(4) 0.059(3)
C24 0.130(3) 0.140(4) 0.078(2) 0.046(2) 0.036(2) 0.056(3)
C25 0.077(2) 0.085(2) 0.135(3) 0.013(2) 0.020(2) 0.0535(19)
C26 0.120(4) 0.100(3) 0.278(8) -0.011(4) 0.000(4) 0.073(3)
C27 0.216(7) 0.211(7) 0.410(12) 0.174(8) 0.232(8) 0.162(6)
C28 0.095(3) 0.116(3) 0.123(4) 0.009(3) -0.034(3) 0.026(3)
C29 0.181(6) 0.219(7) 0.075(3) -0.025(3) -0.021(3) 0.085(5)
C30 0.081(3) 0.196(6) 0.213(6) 0.095(5) -0.042(3) 0.018(3)
C31 0.075(2) 0.135(3) 0.129(3) -0.007(3) -0.026(2) 0.067(2)
C32 0.118(4) 0.159(5) 0.147(4) -0.015(4) -0.072(3) 0.053(3)
C33 0.134(5) 0.143(5) 0.467(14) -0.081(7) -0.125(7) 0.107(4)
C34 0.179(5) 0.172(5) 0.081(3) 0.034(3) -0.001(3) 0.097(4)
C35 0.420(15) 0.411(14) 0.137(5) 0.127(7) 0.027(7) 0.315(13)
C36 0.208(7) 0.349(12) 0.150(6) 0.122(7) 0.085(5) 0.167(8)
C37A 0.096(6) 0.033(4) 0.150(9) 0.019(5) 0.025(5) 0.025(4)
C38A 0.187(14) 0.045(5) 0.37(3) 0.012(8) 0.155(17) -0.003(6)
C39A 0.164(12) 0.068(5) 0.175(11) 0.008(7) 0.057(10) 0.066(7)
C37B 0.27(3) 0.104(13) 0.31(3) -0.086(14) -0.08(2) 0.105(16)
C38B 0.188(13) 0.078(6) 0.150(10) -0.026(6) -0.044(8) -0.008(6)
C39B 0.39(4) 0.103(10) 0.55(5) -0.04(2) -0.29(4) 0.117(18)
O1 0.0445(8) 0.0453(8) 0.0554(9) 0.0068(7) 0.0046(7) 0.0199(7)
O2 0.0502(9) 0.0693(11) 0.0571(10) 0.0130(8) 0.0047(8) 0.0205(8)
O3 0.0536(9) 0.0591(10) 0.0588(10) 0.0147(8) 0.0021(8) 0.0170(8)
O4 0.0629(11) 0.0670(11) 0.0611(10) -0.0013(8) 0.0054(8) 0.0330(9)
O5 0.0559(10) 0.0620(11) 0.0783(12) -0.0065(9) 0.0104(9) 0.0303(9)
O6 0.0569(10) 0.0470(9) 0.0710(11) -0.0004(8) 0.0164(8) 0.0162(8)
O7 0.0677(11) 0.0528(10) 0.0584(10) 0.0072(8) 0.0072(8) 0.0235(9)
O8 0.0473(9) 0.0666(11) 0.0871(14) -0.0037(10) 0.0168(9) 0.0159(8)
O9 0.0650(10) 0.0549(10) 0.0658(10) 0.0192(8) 0.0220(8) 0.0297(8)
O10 0.0751(12) 0.0785(13) 0.0857(13) 0.0186(10) 0.0237(10) 0.0524(11)
O11 0.0641(11) 0.0867(14) 0.0695(12) 0.0242(10) -0.0001(9) 0.0341(10)
O12 0.0502(9) 0.0612(10) 0.0823(12) -0.0010(9) -0.0099(9) 0.0274(8)
O13 0.0834(14) 0.0659(12) 0.0728(13) 0.0192(10) -0.0133(10) 0.0280(10)
O14 0.0761(13) 0.0484(10) 0.0960(15) 0.0014(9) -0.0061(11) 0.0282(9)
Ti1 0.0450(2) 0.0492(2) 0.0700(3) -0.0003(2) 0.0102(2) 0.01844(19)
Ti2 0.0529(3) 0.0604(3) 0.0552(3) 0.0157(2) 0.01135(19) 0.0318(2)
Ti3 0.0563(3) 0.0459(2) 0.0638(3) 0.00814(19) -0.0061(2) 0.0217(2)
N1 0.0563(15) 0.0862(19) 0.108(2) 0.0230(17) 0.0115(15) 0.0110(13)
N2 0.143(3) 0.102(3) 0.139(3) -0.035(2) 0.015(3) 0.071(3)
N3 0.133(3) 0.0765(19) 0.098(2) 0.0004(16) 0.038(2) 0.0532(19)

loop_
_atom_type_symbol
_atom_type_description
_atom_type_scat_dispersion_real
_atom_type_scat_dispersion_imag
_atom_type_scat_source
C C 0.0033 0.0016 'International Tables Vol C Tables 4.2.6.8 and 6.1.1.4'
H H 0.0000 0.0000 'International Tables Vol C Tables 4.2.6.8 and 6.1.1.4'
O O 0.0106 0.0060 'International Tables Vol C Tables 4.2.6.8 and 6.1.1.4'
Ti Ti 0.2776 0.4457 'International Tables Vol C Tables 4.2.6.8 and 6.1.1.4'
N N 0.0061 0.0033 'International Tables Vol C Tables 4.2.6.8 and 6.1.1.4'

loop_
_geom_angle_atom_site_label_1
_geom_angle_atom_site_label_2
_geom_angle_atom_site_label_3
_geom_angle
_geom_angle_site_symmetry_1
_geom_angle_site_symmetry_3
_geom_angle_publ_flag
O3 C1 O2 126.7(2) . . ?
O3 C1 C2 117.3(2) . . ?
O2 C1 C2 116.0(2) . . ?
C6 C2 C3 117.7(2) . . ?
C6 C2 C1 120.8(2) . . ?
C3 C2 C1 121.5(2) . . ?
C4 C3 C2 118.9(3) . . ?
N1 C4 C3 124.4(3) . . ?
N1 C5 C6 124.7(3) . . ?
C5 C6 C2 118.6(3) . . ?
O4 C7 O5 126.4(2) . . ?
O4 C7 C8 118.2(3) . . ?
O5 C7 C8 115.4(2) . . ?
C9 C8 C12 118.2(3) . . ?
C9 C8 C7 121.3(3) . . ?
C12 C8 C7 120.5(3) . . ?
C8 C9 C10 118.3(4) . . ?
N2 C10 C9 124.2(4) . . ?
N2 C11 C12 124.3(4) . . ?
C11 C12 C8 118.7(4) . . ?
O7 C13 O6 126.2(2) . . ?
O7 C13 C14 118.8(2) . . ?
O6 C13 C14 115.0(2) . . ?
C15 C14 C18 117.8(3) . . ?
C15 C14 C13 121.0(2) . . ?
C18 C14 C13 121.3(2) . . ?
C16 C15 C14 119.1(3) . . ?
N3 C16 C15 124.1(3) . . ?
N3 C17 C18 124.6(3) . . ?
C17 C18 C14 118.5(3) . . ?
O8 C19 C20 111.1(4) . . ?
O8 C19 C21 109.0(4) . . ?
C20 C19 C21 118.6(6) . . ?
C23 C22 C24 125.2(4) . . ?
C23 C22 O9 111.8(3) . . ?
C24 C22 O9 110.7(3) . . ?
O10 C25 C27 108.8(4) . . ?
O10 C25 C26 111.1(3) . . ?
C27 C25 C26 111.0(5) . . ?
O11 C28 C29 110.2(4) . . ?
O11 C28 C30 108.5(5) . . ?
C29 C28 C30 116.8(5) . . ?
C33 C31 C32 126.4(5) . . ?
C33 C31 O12 114.5(4) . . ?
C32 C31 O12 110.7(3) . . ?
C36 C34 O13 112.8(5) . . ?
C36 C34 C35 117.3(6) . . ?
O13 C34 C35 109.0(5) . . ?
O14 C37A C39A 114.9(7) . . ?
O14 C37A C38A 114.4(9) . . ?
C39A C37A C38A 119.8(11) . . ?
O14 C37B C39B 107.1(15) . . ?
O14 C37B C38B 109.4(13) . . ?
C39B C37B C38B 120.6(17) . . ?
Ti1 O1 Ti2 105.93(8) . . ?
Ti1 O1 Ti3 107.06(8) . . ?
Ti2 O1 Ti3 147.01(9) . . ?
C1 O2 Ti2 130.93(16) . . ?
C1 O3 Ti3 131.17(16) . . ?
C7 O4 Ti2 127.40(17) . . ?
C7 O5 Ti1 127.30(16) . . ?
C13 O6 Ti1 127.26(16) . . ?
C13 O7 Ti3 127.40(16) . . ?
C19 O8 Ti1 173.0(3) . . ?
C22 O9 Ti1 136.0(2) . . ?
C22 O9 Ti2 124.4(2) . . ?
Ti1 O9 Ti2 99.46(7) . . ?
C25 O10 Ti2 143.1(2) . . ?
C28 O11 Ti2 141.9(3) . . ?
C31 O12 Ti1 129.3(2) . . ?
C31 O12 Ti3 130.6(2) . . ?
Ti1 O12 Ti3 100.12(8) . . ?
C34 O13 Ti3 155.9(3) . . ?
C37A O14 C37B 18.7(9) . . ?
C37A O14 Ti3 144.3(5) . . ?
C37B O14 Ti3 145.3(10) . . ?
O8 Ti1 O1 178.51(9) . . ?
O8 Ti1 O12 102.06(9) . . ?
O1 Ti1 O12 76.89(7) . . ?
O8 Ti1 O9 103.68(9) . . ?
O1 Ti1 O9 77.40(7) . . ?
O12 Ti1 O9 154.24(8) . . ?
O8 Ti1 O6 92.53(8) . . ?
O1 Ti1 O6 86.40(7) . . ?
O12 Ti1 O6 88.40(8) . . ?
O9 Ti1 O6 91.53(8) . . ?
O8 Ti1 O5 93.94(8) . . ?
O1 Ti1 O5 87.13(7) . . ?
O12 Ti1 O5 90.28(8) . . ?
O9 Ti1 O5 86.91(8) . . ?
O6 Ti1 O5 173.53(7) . . ?
O8 Ti1 Ti2 144.11(8) . . ?
O1 Ti1 Ti2 37.05(5) . . ?
O12 Ti1 Ti2 113.66(5) . . ?
O9 Ti1 Ti2 40.59(5) . . ?
O6 Ti1 Ti2 91.82(6) . . ?
O5 Ti1 Ti2 82.91(6) . . ?
O8 Ti1 Ti3 142.26(8) . . ?
O1 Ti1 Ti3 36.57(5) . . ?
O12 Ti1 Ti3 40.64(5) . . ?
O9 Ti1 Ti3 113.84(5) . . ?
O6 Ti1 Ti3 82.79(5) . . ?
O5 Ti1 Ti3 92.09(6) . . ?
Ti2 Ti1 Ti3 73.615(17) . . ?
O10 Ti2 O11 99.58(10) . . ?
O10 Ti2 O1 97.79(8) . . ?
O11 Ti2 O1 162.27(9) . . ?
O10 Ti2 O9 95.47(9) . . ?
O11 Ti2 O9 104.98(9) . . ?
O1 Ti2 O9 76.74(7) . . ?
O10 Ti2 O2 93.50(9) . . ?
O11 Ti2 O2 91.65(8) . . ?
O1 Ti2 O2 83.77(7) . . ?
O9 Ti2 O2 159.46(7) . . ?
O10 Ti2 O4 177.23(9) . . ?
O11 Ti2 O4 83.06(9) . . ?
O1 Ti2 O4 79.62(7) . . ?
O9 Ti2 O4 82.99(7) . . ?
O2 Ti2 O4 87.22(7) . . ?
O10 Ti2 Ti1 101.75(7) . . ?
O11 Ti2 Ti1 140.18(7) . . ?
O1 Ti2 Ti1 37.02(5) . . ?
O9 Ti2 Ti1 39.96(5) . . ?
O2 Ti2 Ti1 119.93(5) . . ?
O4 Ti2 Ti1 75.59(5) . . ?
O14 Ti3 O13 99.86(10) . . ?
O14 Ti3 O1 98.66(9) . . ?
O13 Ti3 O1 161.48(9) . . ?
O14 Ti3 O12 95.78(9) . . ?
O13 Ti3 O12 103.05(9) . . ?
O1 Ti3 O12 75.30(7) . . ?
O14 Ti3 O3 91.92(9) . . ?
O13 Ti3 O3 95.20(9) . . ?
O1 Ti3 O3 83.85(7) . . ?
O12 Ti3 O3 158.62(7) . . ?
O14 Ti3 O7 176.68(8) . . ?
O13 Ti3 O7 83.38(8) . . ?
O1 Ti3 O7 78.09(7) . . ?
O12 Ti3 O7 84.12(7) . . ?
O3 Ti3 O7 87.07(7) . . ?
O14 Ti3 Ti1 102.92(7) . . ?
O13 Ti3 Ti1 137.20(7) . . ?
O1 Ti3 Ti1 36.38(5) . . ?
O12 Ti3 Ti1 39.24(5) . . ?
O3 Ti3 Ti1 119.50(5) . . ?
O7 Ti3 Ti1 74.91(5) . . ?
C4 N1 C5 115.8(3) . . ?
C10 N2 C11 116.3(3) . . ?
C17 N3 C16 116.0(3) . . ?

loop_
_geom_bond_atom_site_label_1
_geom_bond_atom_site_label_2
_geom_bond_distance
_geom_bond_site_symmetry_2
_geom_bond_publ_flag
C1 O3 1.250(3) . ?
C1 O2 1.263(3) . ?
C1 C2 1.496(3) . ?
C2 C6 1.378(4) . ?
C2 C3 1.381(4) . ?
C3 C4 1.379(4) . ?
C4 N1 1.320(4) . ?
C5 N1 1.330(5) . ?
C5 C6 1.375(4) . ?
C7 O4 1.247(3) . ?
C7 O5 1.271(3) . ?
C7 C8 1.499(4) . ?
C8 C9 1.369(5) . ?
C8 C12 1.382(5) . ?
C9 C10 1.397(5) . ?
C10 N2 1.317(6) . ?
C11 N2 1.328(6) . ?
C11 C12 1.374(5) . ?
C13 O7 1.244(3) . ?
C13 O6 1.273(3) . ?
C13 C14 1.499(3) . ?
C14 C15 1.380(4) . ?
C14 C18 1.383(4) . ?
C15 C16 1.370(4) . ?
C16 N3 1.331(4) . ?
C17 N3 1.326(5) . ?
C17 C18 1.373(4) . ?
C19 O8 1.401(4) . ?
C19 C20 1.402(7) . ?
C19 C21 1.469(7) . ?
C22 C23 1.409(6) . ?
C22 C24 1.446(5) . ?
C22 O9 1.452(4) . ?
C25 O10 1.397(3) . ?
C25 C27 1.448(6) . ?
C25 C26 1.450(6) . ?
C28 O11 1.394(5) . ?
C28 C29 1.457(7) . ?
C28 C30 1.501(7) . ?
C31 C33 1.326(6) . ?
C31 C32 1.437(6) . ?
C31 O12 1.450(4) . ?
C34 C36 1.380(7) . ?
C34 O13 1.381(5) . ?
C34 C35 1.479(8) . ?
C37A O14 1.370(10) . ?
C37A C39A 1.456(9) . ?
C37A C38A 1.476(9) . ?
C37B O14 1.45(2) . ?
C37B C39B 1.463(10) . ?
C37B C38B 1.470(10) . ?
O1 Ti1 1.9052(16) . ?
O1 Ti2 1.9064(16) . ?
O1 Ti3 1.9140(16) . ?
O2 Ti2 2.0623(18) . ?
O3 Ti3 2.0723(18) . ?
O4 Ti2 2.2253(18) . ?
O5 Ti1 2.0149(18) . ?
O6 Ti1 2.0098(17) . ?
O7 Ti3 2.2453(18) . ?
O8 Ti1 1.7709(18) . ?
O9 Ti1 1.9810(19) . ?
O9 Ti2 2.0069(18) . ?
O10 Ti2 1.7846(19) . ?
O11 Ti2 1.7895(19) . ?
O12 Ti1 1.973(2) . ?
O12 Ti3 2.0321(19) . ?
O13 Ti3 1.780(2) . ?
O14 Ti3 1.773(2) . ?
Ti1 Ti2 3.0427(8) . ?
Ti1 Ti3 3.0712(7) . ?
